data_7063221
loop_
_publ_author_name
'Yi, Ze-Yu'
'Sun, Na'
'Gu, Peiming'
'Ji, Yang'
'Li, Rui'

_publ_section_title
;
 Rh2(esp)2-catalyzed three-component reaction of a diazo compound, alkyl
 azide and allylboronate for the synthesis of homoallylic amine
 derivatives
;
_journal_issue 22
_journal_name_full 'New Journal of Chemistry'
_journal_page_first 9885
_journal_page_last 9889
_journal_paper_doi 10.1039/D4NJ01189A
_journal_volume 48
_journal_year 2024
_chemical_formula_moiety 'C22 H23 Br2 N O3'
_chemical_formula_sum 'C22 H23 Br2 N O3'
_chemical_formula_weight 509.23
_space_group_crystal_system triclinic
_space_group_IT_number 2
_space_group_name_Hall '-P 1'
_space_group_name_H-M_alt 'P -1'
_atom_sites_solution_hydrogens geom
_atom_sites_solution_primary dual
_audit_creation_date 2022-10-31
_audit_creation_method
;
Olex2 1.3
(compiled Nov 21 2019 18:26:39 for OlexSys, GUI svn.r6003)
;
_audit_update_record
;
2022-12-02 deposited with the CCDC.	2024-05-15 downloaded from the CCDC.
;
_cell_angle_alpha 101.961(9)
_cell_angle_beta 96.161(10)
_cell_angle_gamma 95.866(10)
_cell_formula_units_Z 2
_cell_length_a 8.149(3)
_cell_length_b 9.669(3)
_cell_length_c 14.769(4)
_cell_measurement_reflns_used 6760
_cell_measurement_temperature 300.0
_cell_measurement_theta_max 23.81
_cell_measurement_theta_min 2.17
_cell_volume 1122.5(6)
_computing_cell_refinement 'SAINT V8.40B (?, 2016)'
_computing_data_reduction 'SAINT V8.40B (?, 2016)'
_computing_molecular_graphics 'Olex2 1.3 (Dolomanov et al., 2009)'
_computing_publication_material 'Olex2 1.3 (Dolomanov et al., 2009)'
_computing_structure_refinement 'XL  (Sheldrick, 2008)'
_computing_structure_solution 'SHELXT 2018/2 (Sheldrick, 2018)'
_diffrn_ambient_temperature 300.0
_diffrn_measured_fraction_theta_full 1.000
_diffrn_measured_fraction_theta_max 0.998
_diffrn_measurement_device_type 'Bruker APEX-II CCD'
_diffrn_measurement_method '\f and \w scans'
_diffrn_radiation_type MoK\a
_diffrn_radiation_wavelength 0.71073
_diffrn_reflns_av_R_equivalents 0.0343
_diffrn_reflns_av_unetI/netI 0.0297
_diffrn_reflns_Laue_measured_fraction_full 1.000
_diffrn_reflns_Laue_measured_fraction_max 0.998
_diffrn_reflns_limit_h_max 10
_diffrn_reflns_limit_h_min -10
_diffrn_reflns_limit_k_max 12
_diffrn_reflns_limit_k_min -12
_diffrn_reflns_limit_l_max 18
_diffrn_reflns_limit_l_min -18
_diffrn_reflns_number 21353
_diffrn_reflns_point_group_measured_fraction_full 1.000
_diffrn_reflns_point_group_measured_fraction_max 0.998
_diffrn_reflns_theta_full 25.242
_diffrn_reflns_theta_max 26.437
_diffrn_reflns_theta_min 1.422
_diffrn_source_current 1.4
_diffrn_source_power 0.07
_diffrn_source_voltage 50.0
_diffrn_standards_number 0
_exptl_absorpt_coefficient_mu 3.631
_exptl_absorpt_correction_T_max 0.7454
_exptl_absorpt_correction_T_min 0.6087
_exptl_absorpt_correction_type none
_exptl_absorpt_process_details
;
SADABS-2016/2 (Bruker,2016/2) was used for absorption correction.
wR2(int) was 0.1431 before and 0.0452 after correction.
The Ratio of minimum to maximum transmission is 0.8166.
The \l/2 correction factor is Not present.
;
_exptl_crystal_density_diffrn 1.506
_exptl_crystal_description block
_exptl_crystal_F_000 512
_refine_diff_density_max 0.533
_refine_diff_density_min -0.946
_refine_diff_density_rms 0.205
_refine_ls_extinction_method none
_refine_ls_goodness_of_fit_ref 1.093
_refine_ls_hydrogen_treatment constr
_refine_ls_matrix_type full
_refine_ls_number_parameters 255
_refine_ls_number_reflns 4612
_refine_ls_number_restraints 2
_refine_ls_restrained_S_all 1.113
_refine_ls_R_factor_all 0.0713
_refine_ls_R_factor_gt 0.0463
_refine_ls_shift/su_max 0.001
_refine_ls_shift/su_mean 0.000
_refine_ls_structure_factor_coef Fsqd
_refine_ls_weighting_details 'w=1/[\s^2^(Fo^2^)+(0.0915P)^2^+0.1247P] where P=(Fo^2^+2Fc^2^)/3'
_refine_ls_weighting_scheme calc
_refine_ls_wR_factor_gt 0.1361
_refine_ls_wR_factor_ref 0.1575
_reflns_Friedel_coverage 0.000
_reflns_number_gt 3227
_reflns_number_total 4612
_reflns_threshold_expression 'I > 2\s(I)'
_cod_data_source_file d4nj01189a2.cif
_cod_data_source_block yzy-11
_cod_depositor_comments 'Adding full bibliography for 7063221.cif.'
_cod_original_cell_volume 1122.7(6)
_cod_database_code 7063221
_shelx_shelxl_version_number 2018/3
_shelx_space_group_comment
;
The symmetry employed for this shelxl refinement is uniquely defined
by the following loop, which should always be used as a source of
symmetry information in preference to the above space-group names.
They are only intended as comments.
;
_olex2_refinement_description
;
1. Fixed Uiso
 At 1.2 times of:
  All C(H) groups, All C(H,H) groups
 At 1.5 times of:
  All C(H,H,H) groups
2. Restrained distances
 C6-C7
 1.4 with sigma of 0.02
 H6-H7B
 2.1 with sigma of 0.02
3.a Ternary CH refined with riding coordinates:
 C4(H4), C5(H5)
3.b Secondary CH2 refined with riding coordinates:
 C2(H2A,H2B), C9(H9A,H9B)
3.c Aromatic/amide H refined with riding coordinates:
 C6(H6), C11(H11), C12(H12), C13(H13), C14(H14), C15(H15), C18(H18), C20(H20),
 C22(H22)
3.d X=CH2 refined with riding coordinates:
 C7(H7A,H7B)
3.e Idealised Me refined as rotating group:
 C1(H1A,H1B,H1C), C8(H8A,H8B,H8C)
;
_olex2_submission_special_instructions 'No special instructions were received'

loop_
_space_group_symop_operation_xyz
'x, y, z'
'-x, -y, -z'

loop_
_atom_site_label
_atom_site_type_symbol
_atom_site_fract_x
_atom_site_fract_y
_atom_site_fract_z
_atom_site_U_iso_or_equiv
_atom_site_adp_type
_atom_site_occupancy
_atom_site_site_symmetry_order
_atom_site_calc_flag
_atom_site_refinement_flags_posn
_atom_site_refinement_flags_adp
_atom_site_refinement_flags_occupancy
_atom_site_disorder_assembly
_atom_site_disorder_group
Br1 Br 0.88350(7) 0.15685(5) 0.51098(4) 0.0958(2) Uani 1 1 d . . . . .
Br2 Br 0.66196(6) 0.69712(5) 0.58974(3) 0.0844(2) Uani 1 1 d . . . . .
C1 C 0.4788(10) 0.9265(8) 0.3419(7) 0.180(4) Uani 1 1 d . . . . .
H1A H 0.592302 0.943938 0.331020 0.270 Uiso 1 1 calc R U . . .
H1B H 0.475717 0.899390 0.400709 0.270 Uiso 1 1 calc R U . . .
H1C H 0.426946 1.011520 0.343024 0.270 Uiso 1 1 calc R U . . .
C2 C 0.3899(9) 0.8122(7) 0.2675(5) 0.133(2) Uani 1 1 d . . . . .
H2A H 0.391761 0.838745 0.207748 0.160 Uiso 1 1 calc R U . . .
H2B H 0.274790 0.793963 0.277725 0.160 Uiso 1 1 calc R U . . .
C3 C 0.4861(5) 0.6054(5) 0.1866(3) 0.0770(11) Uani 1 1 d . . . . .
C4 C 0.5734(4) 0.4780(4) 0.1977(2) 0.0620(8) Uani 1 1 d . . . . .
H4 H 0.553434 0.456451 0.257901 0.074 Uiso 1 1 calc R U . . .
C5 C 0.5037(5) 0.3454(5) 0.1212(3) 0.0804(11) Uani 1 1 d . . . . .
H5 H 0.516590 0.367304 0.060317 0.096 Uiso 1 1 calc R U . . .
C6 C 0.5969(9) 0.2269(6) 0.1318(4) 0.133(3) Uani 1 1 d D . . . .
H6 H 0.625127 0.225137 0.194264 0.160 Uiso 1 1 calc DR U . . .
C7 C 0.6448(13) 0.1339(11) 0.0819(8) 0.279(8) Uani 1 1 d D . . . .
H7A H 0.624217 0.124188 0.017568 0.335 Uiso 1 1 calc R U . . .
H7B H 0.703475 0.069476 0.106418 0.335 Uiso 1 1 calc DR U . . .
C8 C 0.3178(7) 0.3084(8) 0.1261(4) 0.132(2) Uani 1 1 d . . . . .
H8A H 0.303596 0.284293 0.184910 0.198 Uiso 1 1 calc R U . . .
H8B H 0.272304 0.228802 0.076205 0.198 Uiso 1 1 calc R U . . .
H8C H 0.261102 0.389071 0.120325 0.198 Uiso 1 1 calc R U . . .
C9 C 0.8182(5) 0.5649(4) 0.1220(2) 0.0735(10) Uani 1 1 d . . . . .
H9A H 0.727336 0.553187 0.071857 0.088 Uiso 1 1 calc R U . . .
H9B H 0.899570 0.504164 0.099494 0.088 Uiso 1 1 calc R U . . .
C10 C 0.8981(5) 0.7183(4) 0.1458(3) 0.0667(9) Uani 1 1 d . . . . .
C11 C 0.8884(6) 0.8122(5) 0.2273(4) 0.0917(14) Uani 1 1 d . . . . .
H11 H 0.829641 0.780260 0.271208 0.110 Uiso 1 1 calc R U . . .
C12 C 0.9619(7) 0.9530(5) 0.2479(4) 0.1072(16) Uani 1 1 d . . . . .
H12 H 0.953136 1.012801 0.304779 0.129 Uiso 1 1 calc R U . . .
C13 C 1.0460(7) 1.0027(6) 0.1850(5) 0.1119(18) Uani 1 1 d . . . . .
H13 H 1.093345 1.097374 0.196956 0.134 Uiso 1 1 calc R U . . .
C14 C 1.0601(7) 0.9104(7) 0.1031(5) 0.120(2) Uani 1 1 d . . . . .
H14 H 1.118832 0.943075 0.059422 0.143 Uiso 1 1 calc R U . . .
C15 C 0.9897(6) 0.7712(6) 0.0840(3) 0.0944(14) Uani 1 1 d . . . . .
H15 H 1.003701 0.710854 0.028371 0.113 Uiso 1 1 calc R U . . .
C16 C 0.8689(5) 0.4876(4) 0.2658(2) 0.0607(8) Uani 1 1 d . . . . .
C17 C 0.8169(4) 0.4618(4) 0.3561(2) 0.0565(8) Uani 1 1 d . . . . .
C18 C 0.8550(4) 0.3387(4) 0.3844(3) 0.0638(9) Uani 1 1 d . . . . .
H18 H 0.897452 0.267751 0.344255 0.077 Uiso 1 1 calc R U . . .
C19 C 0.8291(5) 0.3235(4) 0.4723(3) 0.0659(9) Uani 1 1 d . . . . .
C20 C 0.7712(4) 0.4270(4) 0.5352(2) 0.0633(9) Uani 1 1 d . . . . .
H20 H 0.757151 0.416209 0.595087 0.076 Uiso 1 1 calc R U . . .
C21 C 0.7348(4) 0.5479(4) 0.5049(2) 0.0571(8) Uani 1 1 d . . . . .
C22 C 0.7541(4) 0.5658(4) 0.4163(2) 0.0585(8) Uani 1 1 d . . . . .
H22 H 0.725023 0.646980 0.397440 0.070 Uiso 1 1 calc R U . . .
N1 N 0.7540(4) 0.5179(3) 0.20160(18) 0.0603(7) Uani 1 1 d . . . . .
O1 O 0.4723(4) 0.6843(3) 0.2678(2) 0.0881(8) Uani 1 1 d . . . . .
O2 O 0.4364(6) 0.6303(5) 0.1131(2) 0.1339(16) Uani 1 1 d . . . . .
O3 O 1.0151(4) 0.4896(4) 0.2546(2) 0.0898(9) Uani 1 1 d . . . . .

loop_
_atom_site_aniso_label
_atom_site_aniso_U_11
_atom_site_aniso_U_22
_atom_site_aniso_U_33
_atom_site_aniso_U_23
_atom_site_aniso_U_13
_atom_site_aniso_U_12
Br1 0.1238(4) 0.0767(3) 0.0990(4) 0.0411(3) 0.0108(3) 0.0295(3)
Br2 0.0935(3) 0.0900(3) 0.0649(3) -0.0021(2) 0.0098(2) 0.0287(2)
C1 0.148(7) 0.118(5) 0.259(11) -0.013(6) 0.033(7) 0.052(5)
C2 0.161(6) 0.130(5) 0.126(5) 0.028(4) 0.022(4) 0.093(5)
C3 0.083(3) 0.097(3) 0.056(2) 0.025(2) 0.0052(19) 0.027(2)
C4 0.069(2) 0.070(2) 0.0478(17) 0.0170(15) 0.0002(15) 0.0119(17)
C5 0.093(3) 0.081(3) 0.058(2) 0.0121(19) -0.012(2) -0.004(2)
C6 0.189(7) 0.072(3) 0.106(4) -0.006(3) -0.060(4) -0.002(4)
C7 0.245(12) 0.195(10) 0.312(16) -0.099(11) -0.113(11) 0.102(9)
C8 0.110(4) 0.170(6) 0.090(4) 0.010(4) -0.012(3) -0.041(4)
C9 0.090(3) 0.086(3) 0.0464(19) 0.0133(17) 0.0136(18) 0.017(2)
C10 0.064(2) 0.083(2) 0.061(2) 0.0283(19) 0.0126(17) 0.0180(18)
C11 0.118(4) 0.073(3) 0.094(3) 0.027(2) 0.041(3) 0.014(2)
C12 0.136(5) 0.072(3) 0.121(4) 0.025(3) 0.040(4) 0.016(3)
C13 0.115(4) 0.098(4) 0.129(5) 0.053(4) 0.008(4) -0.006(3)
C14 0.112(4) 0.146(5) 0.110(4) 0.063(4) 0.022(3) -0.019(4)
C15 0.096(3) 0.117(4) 0.069(3) 0.027(3) 0.011(2) -0.004(3)
C16 0.065(2) 0.065(2) 0.0515(18) 0.0088(15) 0.0060(16) 0.0154(17)
C17 0.0554(18) 0.0588(18) 0.0525(18) 0.0101(14) -0.0049(14) 0.0112(15)
C18 0.068(2) 0.0586(19) 0.063(2) 0.0113(16) -0.0024(17) 0.0161(16)
C19 0.069(2) 0.061(2) 0.068(2) 0.0196(17) -0.0058(17) 0.0150(17)
C20 0.063(2) 0.076(2) 0.0505(19) 0.0173(17) -0.0022(16) 0.0095(18)
C21 0.0547(18) 0.0617(19) 0.0500(17) 0.0041(14) -0.0009(14) 0.0100(15)
C22 0.0591(19) 0.0601(19) 0.0543(18) 0.0117(14) -0.0056(15) 0.0139(15)
N1 0.0691(18) 0.0632(16) 0.0472(15) 0.0112(12) 0.0028(13) 0.0094(13)
O1 0.104(2) 0.097(2) 0.0664(17) 0.0131(15) 0.0042(15) 0.0468(17)
O2 0.193(4) 0.168(4) 0.069(2) 0.049(2) 0.015(2) 0.108(3)
O3 0.0719(18) 0.125(2) 0.081(2) 0.0278(18) 0.0182(15) 0.0338(17)

loop_
_atom_type_symbol
_atom_type_description
_atom_type_scat_dispersion_real
_atom_type_scat_dispersion_imag
_atom_type_scat_source
C C 0.0033 0.0016 'International Tables Vol C Tables 4.2.6.8 and 6.1.1.4'
H H 0.0000 0.0000 'International Tables Vol C Tables 4.2.6.8 and 6.1.1.4'
Br Br -0.2901 2.4595 'International Tables Vol C Tables 4.2.6.8 and 6.1.1.4'
N N 0.0061 0.0033 'International Tables Vol C Tables 4.2.6.8 and 6.1.1.4'
O O 0.0106 0.0060 'International Tables Vol C Tables 4.2.6.8 and 6.1.1.4'

loop_
_geom_angle_atom_site_label_1
_geom_angle_atom_site_label_2
_geom_angle_atom_site_label_3
_geom_angle
_geom_angle_site_symmetry_1
_geom_angle_site_symmetry_3
_geom_angle_publ_flag
H1A C1 H1B 109.5 . . ?
H1A C1 H1C 109.5 . . ?
H1B C1 H1C 109.5 . . ?
C2 C1 H1A 109.5 . . ?
C2 C1 H1B 109.5 . . ?
C2 C1 H1C 109.5 . . ?
C1 C2 H2A 110.1 . . ?
C1 C2 H2B 110.1 . . ?
C1 C2 O1 108.0(6) . . ?
H2A C2 H2B 108.4 . . ?
O1 C2 H2A 110.1 . . ?
O1 C2 H2B 110.1 . . ?
O1 C3 C4 110.9(3) . . ?
O2 C3 C4 124.5(4) . . ?
O2 C3 O1 124.6(4) . . ?
C3 C4 H4 107.7 . . ?
C3 C4 C5 111.9(3) . . ?
C5 C4 H4 107.7 . . ?
N1 C4 C3 108.5(3) . . ?
N1 C4 H4 107.7 . . ?
N1 C4 C5 113.2(3) . . ?
C4 C5 H5 108.6 . . ?
C6 C5 C4 110.1(3) . . ?
C6 C5 H5 108.6 . . ?
C6 C5 C8 111.7(5) . . ?
C8 C5 C4 109.2(4) . . ?
C8 C5 H5 108.6 . . ?
C5 C6 H6 111.9 . . ?
C7 C6 C5 136.3(9) . . ?
C7 C6 H6 111.9 . . ?
C6 C7 H7A 120.0 . . ?
C6 C7 H7B 120.0 . . ?
H7A C7 H7B 120.0 . . ?
C5 C8 H8A 109.5 . . ?
C5 C8 H8B 109.5 . . ?
C5 C8 H8C 109.5 . . ?
H8A C8 H8B 109.5 . . ?
H8A C8 H8C 109.5 . . ?
H8B C8 H8C 109.5 . . ?
H9A C9 H9B 107.7 . . ?
C10 C9 H9A 108.9 . . ?
C10 C9 H9B 108.9 . . ?
N1 C9 H9A 108.9 . . ?
N1 C9 H9B 108.9 . . ?
N1 C9 C10 113.4(3) . . ?
C11 C10 C9 123.9(3) . . ?
C11 C10 C15 115.7(4) . . ?
C15 C10 C9 120.4(4) . . ?
C10 C11 H11 118.4 . . ?
C10 C11 C12 123.2(4) . . ?
C12 C11 H11 118.4 . . ?
C11 C12 H12 120.2 . . ?
C13 C12 C11 119.6(6) . . ?
C13 C12 H12 120.2 . . ?
C12 C13 H13 120.8 . . ?
C12 C13 C14 118.5(5) . . ?
C14 C13 H13 120.8 . . ?
C13 C14 H14 119.3 . . ?
C15 C14 C13 121.5(5) . . ?
C15 C14 H14 119.3 . . ?
C10 C15 H15 119.3 . . ?
C14 C15 C10 121.4(5) . . ?
C14 C15 H15 119.3 . . ?
N1 C16 C17 119.1(3) . . ?
O3 C16 C17 119.0(3) . . ?
O3 C16 N1 121.7(3) . . ?
C18 C17 C16 118.7(3) . . ?
C22 C17 C16 121.0(3) . . ?
C22 C17 C18 119.8(3) . . ?
C17 C18 H18 120.5 . . ?
C19 C18 C17 119.1(3) . . ?
C19 C18 H18 120.5 . . ?
C18 C19 Br1 118.9(3) . . ?
C18 C19 C20 122.7(3) . . ?
C20 C19 Br1 118.4(3) . . ?
C19 C20 H20 121.6 . . ?
C19 C20 C21 116.7(3) . . ?
C21 C20 H20 121.6 . . ?
C20 C21 Br2 118.7(3) . . ?
C22 C21 Br2 118.7(3) . . ?
C22 C21 C20 122.6(3) . . ?
C17 C22 C21 119.1(3) . . ?
C17 C22 H22 120.4 . . ?
C21 C22 H22 120.4 . . ?
C9 N1 C4 119.3(3) . . ?
C16 N1 C4 123.3(3) . . ?
C16 N1 C9 116.1(3) . . ?
C3 O1 C2 116.8(4) . . ?

loop_
_geom_bond_atom_site_label_1
_geom_bond_atom_site_label_2
_geom_bond_distance
_geom_bond_site_symmetry_2
_geom_bond_publ_flag
Br1 C19 1.895(3) . ?
Br2 C21 1.895(3) . ?
C1 H1A 0.9600 . ?
C1 H1B 0.9600 . ?
C1 H1C 0.9600 . ?
C1 C2 1.454(10) . ?
C2 H2A 0.9700 . ?
C2 H2B 0.9700 . ?
C2 O1 1.467(6) . ?
C3 C4 1.512(5) . ?
C3 O1 1.304(5) . ?
C3 O2 1.198(5) . ?
C4 H4 0.9800 . ?
C4 C5 1.534(5) . ?
C4 N1 1.475(5) . ?
C5 H5 0.9800 . ?
C5 C6 1.463(8) . ?
C5 C8 1.534(7) . ?
C6 H6 0.9300 . ?
C6 C7 1.168(9) . ?
C7 H7A 0.9300 . ?
C7 H7B 0.9300 . ?
C8 H8A 0.9600 . ?
C8 H8B 0.9600 . ?
C8 H8C 0.9600 . ?
C9 H9A 0.9700 . ?
C9 H9B 0.9700 . ?
C9 C10 1.512(5) . ?
C9 N1 1.472(4) . ?
C10 C11 1.364(6) . ?
C10 C15 1.382(6) . ?
C11 H11 0.9300 . ?
C11 C12 1.389(7) . ?
C12 H12 0.9300 . ?
C12 C13 1.348(8) . ?
C13 H13 0.9300 . ?
C13 C14 1.370(8) . ?
C14 H14 0.9300 . ?
C14 C15 1.367(8) . ?
C15 H15 0.9300 . ?
C16 C17 1.503(5) . ?
C16 N1 1.357(4) . ?
C16 O3 1.219(4) . ?
C17 C18 1.394(5) . ?
C17 C22 1.377(5) . ?
C18 H18 0.9300 . ?
C18 C19 1.372(5) . ?
C19 C20 1.375(5) . ?
C20 H20 0.9300 . ?
C20 C21 1.383(5) . ?
C21 C22 1.378(5) . ?
C22 H22 0.9300 . ?

loop_
_geom_torsion_atom_site_label_1
_geom_torsion_atom_site_label_2
_geom_torsion_atom_site_label_3
_geom_torsion_atom_site_label_4
_geom_torsion
_geom_torsion_site_symmetry_1
_geom_torsion_site_symmetry_2
_geom_torsion_site_symmetry_3
_geom_torsion_site_symmetry_4
_geom_torsion_publ_flag
Br1 C19 C20 C21 179.2(3) . . . . ?
Br2 C21 C22 C17 176.0(2) . . . . ?
C1 C2 O1 C3 -140.5(6) . . . . ?
C3 C4 C5 C6 177.2(4) . . . . ?
C3 C4 C5 C8 -59.8(5) . . . . ?
C3 C4 N1 C9 -59.7(4) . . . . ?
C3 C4 N1 C16 133.8(3) . . . . ?
C4 C3 O1 C2 180.0(5) . . . . ?
C4 C5 C6 C7 -141.9(12) . . . . ?
C5 C4 N1 C9 65.1(4) . . . . ?
C5 C4 N1 C16 -101.4(4) . . . . ?
C8 C5 C6 C7 96.7(13) . . . . ?
C9 C10 C11 C12 -179.7(5) . . . . ?
C9 C10 C15 C14 178.6(5) . . . . ?
C10 C9 N1 C4 115.3(4) . . . . ?
C10 C9 N1 C16 -77.2(4) . . . . ?
C10 C11 C12 C13 0.8(9) . . . . ?
C11 C10 C15 C14 -2.3(7) . . . . ?
C11 C12 C13 C14 -1.8(9) . . . . ?
C12 C13 C14 C15 0.7(10) . . . . ?
C13 C14 C15 C10 1.4(9) . . . . ?
C15 C10 C11 C12 1.2(7) . . . . ?
C16 C17 C18 C19 171.0(3) . . . . ?
C16 C17 C22 C21 -168.9(3) . . . . ?
C17 C16 N1 C4 -22.8(5) . . . . ?
C17 C16 N1 C9 170.3(3) . . . . ?
C17 C18 C19 Br1 -179.3(3) . . . . ?
C17 C18 C19 C20 -1.9(5) . . . . ?
C18 C17 C22 C21 2.0(5) . . . . ?
C18 C19 C20 C21 1.8(5) . . . . ?
C19 C20 C21 Br2 -177.8(2) . . . . ?
C19 C20 C21 C22 0.3(5) . . . . ?
C20 C21 C22 C17 -2.1(5) . . . . ?
C22 C17 C18 C19 -0.1(5) . . . . ?
N1 C4 C5 C6 54.2(5) . . . . ?
N1 C4 C5 C8 177.2(4) . . . . ?
N1 C9 C10 C11 -10.4(6) . . . . ?
N1 C9 C10 C15 168.7(4) . . . . ?
N1 C16 C17 C18 128.5(3) . . . . ?
N1 C16 C17 C22 -60.5(5) . . . . ?
O1 C3 C4 C5 144.8(4) . . . . ?
O1 C3 C4 N1 -89.6(4) . . . . ?
O2 C3 C4 C5 -35.2(6) . . . . ?
O2 C3 C4 N1 90.4(5) . . . . ?
O2 C3 O1 C2 -0.1(8) . . . . ?
O3 C16 C17 C18 -56.0(5) . . . . ?
O3 C16 C17 C22 115.0(4) . . . . ?
O3 C16 N1 C4 161.8(4) . . . . ?
O3 C16 N1 C9 -5.0(5) . . . . ?
